data_4062370
loop_
_publ_author_name
'Shieh, Minghuey'
'Ho, Li-Fang'
'Guo, Yu-Wen'
'Lin, Shu-Fen'
'Lin, Yi-Chun'
'Peng, Shie-Ming'
'Liu, Yi-Hung'

_publ_section_title
;
 Carbonylchromium Monotelluride Complexes [Et~4~N]~2~[Te{Cr(CO)~5~}~n~]
 (n = 2, 3): Two Important Intermediates
;
_journal_issue 24
_journal_name_full Organometallics
_journal_page_first 5020
_journal_page_last 5026
_journal_paper_doi 10.1021/om034033+
_journal_volume 22
_journal_year 2003
_chemical_formula_moiety 'C31 H40 Cr3 N2 O15 Te '
_chemical_formula_sum 'C31 H40 Cr3 N2 O15 Te'
_chemical_formula_weight 964.248
_space_group_IT_number 13
_symmetry_cell_setting monoclinic
_symmetry_space_group_name_Hall '-P 2yc'
_symmetry_space_group_name_H-M 'P 1 2/c 1'
_cell_angle_alpha 90.00
_cell_angle_beta 90.4755(8)
_cell_angle_gamma 90.00
_cell_formula_units_Z 4
_cell_length_a 17.1480(2)
_cell_length_b 11.0161(2)
_cell_length_c 22.1596(4)
_cell_measurement_temperature 298
_cell_volume 4185.90(12)
_exptl_crystal_density_diffrn 1.530
_cod_depositor_comments
;
The following automatic conversions were performed:
'_symmetry_cell_setting' value 'Monoclinic' changed to 'monoclinic'
according to '/home/saulius/struct/CIF-dictionaries/cif_core.dic'
dictionary named 'cif_core.dic' version 2.4.1 from 2010-06-29.

Automatic conversion script
Id: cif_fix_enum 1527 2010-12-29 10:47:43Z saulius 

The following automatic conversions were performed:

'_atom_site_adp_type' tag value 'Uij' was replaced with 'Uani' value
51 time.

Automatic conversion script
Id: cif_fix_values 1646 2011-03-28 12:23:43Z adriana 
;
_cod_original_sg_symbol_H-M 'P 2/c'
_cod_original_formula_sum 'C31 H40 Cr3 N2 O15 Te '
_cod_database_code 4062370

loop_
_symmetry_equiv_pos_as_xyz
+X,+Y,+Z
-X,-Y,-Z
'-X,+Y,-Z+ 1/2'
'+X,-Y,+Z+ 1/2'

loop_
_atom_site_label
_atom_site_fract_x
_atom_site_fract_y
_atom_site_fract_z
_atom_site_U_iso_or_equiv
_atom_site_occupancy
_atom_site_adp_type
Te1 0.2619(6) 0.1698(6) 0.4164(3) 0.048(5) 1.00 Uani
Cr1 0.1991(6) 0.0774(6) 0.3096(3) 0.054(5) 1.00 Uani
Cr2 0.4117(6) 0.2636(6) 0.4015(3) 0.058(5) 1.00 Uani
Cr3 0.1645(6) 0.3397(6) 0.4706(3) 0.061(5) 1.00 Uani
O1 0.1622(6) 0.3378(6) 0.2750(3) 0.102(5) 1.00 Uani
O2 0.0495(6) 0.0399(6) 0.3790(3) 0.111(5) 1.00 Uani
O3 0.1251(6) -0.0224(6) 0.1979(3) 0.105(5) 1.00 Uani
O4 0.2483(6) -0.1719(6) 0.3513(3) 0.123(5) 1.00 Uani
O5 0.3520(6) 0.0887(6) 0.2431(3) 0.096(5) 1.00 Uani
O6 0.4512(6) 0.1461(6) 0.5208(3) 0.111(5) 1.00 Uani
O7 0.4634(6) 0.0249(6) 0.3470(3) 0.123(5) 1.00 Uani
O8 0.5698(6) 0.3619(6) 0.3765(3) 0.105(5) 1.00 Uani
O9 0.3493(6) 0.3762(6) 0.2859(3) 0.109(5) 1.00 Uani
O10 0.3904(6) 0.4947(6) 0.4730(3) 0.120(5) 1.00 Uani
O11 0.2879(6) 0.3431(6) 0.5694(3) 0.111(5) 1.00 Uani
O12 0.2360(6) 0.5389(6) 0.3956(3) 0.122(5) 1.00 Uani
O13 0.0714(6) 0.5095(6) 0.5459(3) 0.136(5) 1.00 Uani
O14 0.0362(6) 0.3327(6) 0.3760(3) 0.097(5) 1.00 Uani
O15 0.0870(6) 0.1323(6) 0.5362(3) 0.125(5) 1.00 Uani
N1 0.0000(6) 0.6641(6) 0.2500(3) 0.066(8) 0.50 Uiso
N2 0.5000(6) 0.6986(6) 0.2500(3) 0.060(8) 0.50 Uiso
N3 0.2419(6) 0.1824(6) 0.0600(3) 0.059(5) 1.00 Uani
C1 0.1753(6) 0.2407(6) 0.2887(3) 0.068(5) 1.00 Uani
C2 0.1060(6) 0.0564(6) 0.3536(3) 0.074(5) 1.00 Uani
C3 0.1535(6) 0.0144(6) 0.2416(3) 0.073(5) 1.00 Uani
C4 0.2304(6) -0.0769(6) 0.3361(3) 0.076(5) 1.00 Uani
C5 0.2952(6) 0.0869(6) 0.2689(3) 0.066(5) 1.00 Uani
C6 0.4359(6) 0.1897(6) 0.4762(3) 0.074(5) 1.00 Uani
C7 0.4417(6) 0.1160(6) 0.3658(3) 0.075(5) 1.00 Uani
C8 0.5101(6) 0.3237(6) 0.3870(3) 0.075(5) 1.00 Uani
C9 0.3717(6) 0.3309(6) 0.3295(3) 0.074(5) 1.00 Uani
C10 0.3939(6) 0.4065(6) 0.4455(3) 0.080(5) 1.00 Uani
C11 0.2417(6) 0.3437(6) 0.5304(3) 0.075(5) 1.00 Uani
C12 0.2122(6) 0.4614(6) 0.4244(3) 0.080(5) 1.00 Uani
C13 0.1075(6) 0.4458(6) 0.5148(3) 0.085(5) 1.00 Uani
C14 0.0850(6) 0.3322(6) 0.4103(3) 0.070(5) 1.00 Uani
C15 0.1181(6) 0.2094(6) 0.5099(3) 0.079(5) 1.00 Uani
C16 0.0662(6) 0.5814(6) 0.2354(3) 0.104(5) 1.00 Uani
C17 0.1407(6) 0.6452(6) 0.2182(3) 0.135(5) 1.00 Uani
C18 0.0459(6) 0.6851(6) 0.3607(3) 0.132(5) 1.00 Uani
C19 0.0214(6) 0.7483(6) 0.3024(3) 0.088(5) 1.00 Uani
C20 0.5082(6) 0.6155(6) 0.1954(3) 0.104(5) 1.00 Uani
C21 0.5125(6) 0.6818(6) 0.1371(3) 0.177(5) 1.00 Uani
C22 0.4301(6) 0.7809(6) 0.2414(3) 0.092(5) 1.00 Uani
C23 0.3520(6) 0.7204(6) 0.2291(3) 0.143(5) 1.00 Uani
C24 0.2873(6) 0.1213(6) 0.1076(3) 0.095(5) 1.00 Uani
C25 0.2965(6) -0.0166(6) 0.1006(3) 0.111(5) 1.00 Uani
C26 0.1555(6) 0.1423(6) 0.0632(3) 0.113(5) 1.00 Uani
C27 0.1022(6) 0.1836(6) 0.0170(3) 0.146(5) 1.00 Uani
C28 0.2716(6) 0.1556(6) -0.0017(3) 0.083(5) 1.00 Uani
C29 0.3559(6) 0.1726(6) -0.0115(3) 0.113(5) 1.00 Uani
C30 0.2475(6) 0.3180(6) 0.0692(3) 0.086(5) 1.00 Uani
C31 0.2233(6) 0.3624(6) 0.1293(3) 0.109(5) 1.00 Uani
H16A 0.078560 0.534090 0.270580 0.108870 1.00 Uiso
H16B 0.051460 0.528290 0.202880 0.108870 1.00 Uiso
H17A 0.181550 0.588230 0.209750 0.139470 1.00 Uiso
H17B 0.156850 0.698130 0.250350 0.139470 1.00 Uiso
H17C 0.129750 0.692330 0.182650 0.139470 1.00 Uiso
H18A 0.057530 0.745190 0.390900 0.137200 1.00 Uiso
H18B 0.091530 0.636790 0.353500 0.137200 1.00 Uiso
H18C 0.004430 0.633890 0.374500 0.137200 1.00 Uiso
H19A 0.063870 0.800100 0.291060 0.092540 1.00 Uiso
H19B -0.023130 0.797100 0.312160 0.092540 1.00 Uiso
H20A 0.553570 0.565650 0.201190 0.108810 1.00 Uiso
H20B 0.462870 0.564950 0.191980 0.108810 1.00 Uiso
H21A 0.517820 0.624910 0.104630 0.181660 1.00 Uiso
H21B 0.558020 0.732310 0.139330 0.181660 1.00 Uiso
H21C 0.467320 0.731510 0.130130 0.181660 1.00 Uiso
H22A 0.424560 0.830330 0.276850 0.096690 1.00 Uiso
H22B 0.439060 0.832030 0.207050 0.096690 1.00 Uiso
H23A 0.311660 0.780280 0.224160 0.148090 1.00 Uiso
H23B 0.340260 0.669780 0.263060 0.148090 1.00 Uiso
H23C 0.354760 0.671480 0.193260 0.148090 1.00 Uiso
H24A 0.339480 0.152650 0.108920 0.099680 1.00 Uiso
H24B 0.262680 0.134550 0.145820 0.099680 1.00 Uiso
H25A 0.326380 -0.049080 0.133700 0.115560 1.00 Uiso
H25B 0.322280 -0.034580 0.063400 0.115560 1.00 Uiso
H25C 0.245480 -0.052580 0.100190 0.115560 1.00 Uiso
H26A 0.153110 0.055180 0.061810 0.117670 1.00 Uiso
H26B 0.134310 0.170180 0.100710 0.117670 1.00 Uiso
H27A 0.050530 0.153160 0.023750 0.150850 1.00 Uiso
H27B 0.120230 0.155760 -0.021550 0.150850 1.00 Uiso
H27C 0.101430 0.270660 0.017350 0.150850 1.00 Uiso
H28A 0.260020 0.072810 -0.011800 0.088210 1.00 Uiso
H28B 0.246320 0.208710 -0.030120 0.088210 1.00 Uiso
H29A 0.369450 0.153770 -0.052410 0.118420 1.00 Uiso
H29B 0.383750 0.119370 0.015480 0.118420 1.00 Uiso
H29C 0.369950 0.255170 -0.002820 0.118420 1.00 Uiso
H30A 0.300940 0.342280 0.064720 0.090610 1.00 Uiso
H30B 0.215840 0.358780 0.039620 0.090610 1.00 Uiso
H31A 0.228810 0.448920 0.132270 0.114260 1.00 Uiso
H31B 0.254710 0.324120 0.159870 0.114260 1.00 Uiso
H31C 0.169610 0.340620 0.134770 0.114260 1.00 Uiso

loop_
_atom_site_aniso_label
_atom_site_aniso_U_11
_atom_site_aniso_U_22
_atom_site_aniso_U_33
_atom_site_aniso_U_12
_atom_site_aniso_U_13
_atom_site_aniso_U_23
Te1 0.050(8) 0.043(4) 0.051(4) 0.002(4) 0.000(5) -.002(3)
Cr1 0.064(8) 0.049(4) 0.050(4) -.002(4) -.003(5) 0.000(3)
Cr2 0.049(8) 0.055(4) 0.071(4) -.002(4) 0.000(5) -.003(3)
Cr3 0.053(8) 0.054(4) 0.075(4) 0.007(4) 0.005(5) -.012(3)
O1 0.128(8) 0.069(4) 0.108(4) 0.029(4) 0.017(5) 0.031(3)
O2 0.089(8) 0.116(4) 0.129(4) -.028(4) 0.037(5) -.007(3)
O3 0.131(8) 0.113(4) 0.071(4) -.051(4) -.019(5) -.007(3)
O4 0.200(8) 0.058(4) 0.111(4) 0.027(4) -.009(5) 0.015(3)
O5 0.071(8) 0.138(4) 0.078(4) 0.000(4) 0.011(5) -.009(3)
O6 0.098(8) 0.157(4) 0.077(4) -.018(4) -.016(5) 0.020(3)
O7 0.148(8) 0.107(4) 0.115(4) 0.054(4) -.018(5) -.037(3)
O8 0.056(8) 0.117(4) 0.142(4) -.009(4) 0.007(5) 0.025(3)
O9 0.114(8) 0.103(4) 0.111(4) -.026(4) -.028(5) 0.042(3)
O10 0.114(8) 0.081(4) 0.165(4) -.009(4) 0.022(5) -.053(3)
O11 0.108(8) 0.144(4) 0.080(4) 0.008(4) -.023(5) -.027(3)
O12 0.116(8) 0.080(4) 0.169(4) -.007(4) 0.011(5) 0.039(3)
O13 0.082(8) 0.134(4) 0.192(4) 0.022(4) 0.019(5) -.091(3)
O14 0.074(8) 0.117(4) 0.099(4) 0.024(4) -.015(5) -.025(3)
O15 0.088(8) 0.110(4) 0.178(4) 0.000(4) 0.008(5) 0.051(3)
N3 0.073(8) 0.056(4) 0.048(4) -.001(4) 0.001(5) -.002(3)
C1 0.074(8) 0.073(4) 0.058(4) 0.009(4) 0.005(5) 0.005(3)
C2 0.075(8) 0.062(4) 0.083(4) -.011(4) -.005(5) -.007(3)
C3 0.080(8) 0.078(4) 0.061(4) -.023(4) -.003(5) 0.003(3)
C4 0.111(8) 0.063(4) 0.053(4) 0.001(4) 0.003(5) -.008(3)
C5 0.078(8) 0.068(4) 0.054(4) 0.005(4) -.005(5) -.002(3)
C6 0.064(8) 0.077(4) 0.080(4) -.008(4) -.006(5) -.002(3)
C7 0.075(8) 0.075(4) 0.074(4) 0.011(4) -.004(5) -.007(3)
C8 0.059(8) 0.074(4) 0.092(4) 0.001(4) 0.000(5) 0.005(3)
C9 0.067(8) 0.065(4) 0.091(4) -.017(4) -.005(5) 0.012(3)
C10 0.066(8) 0.062(4) 0.111(4) -.011(4) 0.005(5) -.013(3)
C11 0.076(8) 0.079(4) 0.071(4) 0.003(4) 0.007(5) -.021(3)
C12 0.068(8) 0.058(4) 0.113(4) 0.009(4) -.003(5) 0.000(3)
C13 0.067(8) 0.078(4) 0.111(4) 0.009(4) 0.009(5) -.030(3)
C14 0.059(8) 0.064(4) 0.087(4) 0.014(4) 0.003(5) -.009(3)
C15 0.065(8) 0.079(4) 0.093(4) 0.001(4) 0.003(5) 0.004(3)
C16 0.088(8) 0.067(4) 0.157(4) 0.012(4) -.003(5) -.023(3)
C17 0.070(8) 0.111(4) 0.223(4) 0.013(4) 0.025(5) -.042(3)
C18 0.121(8) 0.156(4) 0.120(4) 0.010(4) -.023(5) 0.021(3)
C19 0.086(8) 0.073(4) 0.104(4) 0.002(4) -.005(5) -.011(3)
C20 0.148(8) 0.074(4) 0.090(4) 0.033(4) 0.012(5) -.017(3)
C21 0.306(8) 0.157(4) 0.067(4) 0.032(4) 0.033(5) -.007(3)
C22 0.084(8) 0.090(4) 0.101(4) 0.017(4) 0.003(5) -.014(3)
C23 0.096(8) 0.184(4) 0.149(4) 0.013(4) -.013(5) -.019(3)
C24 0.109(8) 0.098(4) 0.078(4) 0.005(4) -.013(5) 0.014(3)
C25 0.155(8) 0.074(4) 0.103(4) 0.016(4) 0.008(5) 0.005(3)
C26 0.093(8) 0.134(4) 0.111(4) -.032(4) 0.014(5) -.007(3)
C27 0.074(8) 0.156(4) 0.207(4) 0.004(4) -.035(5) 0.013(3)
C28 0.104(8) 0.077(4) 0.068(4) -.003(4) 0.012(5) -.007(3)
C29 0.101(8) 0.120(4) 0.120(4) 0.003(4) 0.042(5) -.004(3)
C30 0.098(8) 0.080(4) 0.079(4) 0.002(4) -.005(5) -.002(3)
C31 0.181(8) 0.068(4) 0.079(4) 0.020(4) 0.016(5) -.010(3)

loop_
_geom_bond_atom_site_label_1
_geom_bond_atom_site_label_2
_geom_bond_distance
_geom_bond_site_symmetry_1
_geom_bond_site_symmetry_2
_geom_bond_publ_flag
Te1 Cr1 2.7867(4) . . ?
Te1 Cr2 2.7916(5) . . ?
Te1 Cr3 2.7862(5) . . ?
Cr1 C1 1.900(4) . . ?
Cr1 C2 1.891(4) . . ?
Cr1 C3 1.828(3) . . ?
Cr1 C4 1.876(4) . . ?
Cr1 C5 1.888(4) . . ?
Cr2 C6 1.887(4) . . ?
Cr2 C7 1.882(4) . . ?
Cr2 C8 1.843(4) . . ?
Cr2 C9 1.885(4) . . ?
Cr2 C10 1.878(4) . . ?
Cr3 C11 1.867(4) . . ?
Cr3 C12 1.878(4) . . ?
Cr3 C13 1.817(3) . . ?
Cr3 C14 1.902(4) . . ?
Cr3 C15 1.861(4) . . ?
O1 C1 1.135(4) . . ?
O2 C2 1.139(4) . . ?
O3 C3 1.153(4) . . ?
O4 C4 1.141(4) . . ?
O5 C5 1.133(4) . . ?
O6 C6 1.128(4) . . ?
O7 C7 1.150(4) . . ?
O8 C8 1.133(4) . . ?
O9 C9 1.149(4) . . ?
O10 C10 1.149(4) . . ?
O11 C11 1.168(5) . . ?
O12 C12 1.144(4) . . ?
O13 C13 1.164(4) . . ?
O14 C14 1.127(4) . . ?
O15 C15 1.161(5) . . ?
N1 C16 1.493(4) . . ?
N1 C16 1.493(4) . 3_555 ?
N1 C19 1.527(4) . . ?
N1 C19 1.527(4) . 3_555 ?
N2 C20 1.524(4) . . ?
N2 C20 1.524(4) . 3_655 ?
N2 C22 1.514(4) . . ?
N2 C22 1.514(4) . 3_655 ?
N3 C24 1.470(5) . . ?
N3 C26 1.548(5) . . ?
N3 C28 1.492(4) . . ?
N3 C30 1.510(4) . . ?
C16 C17 1.510(6) . . ?
C18 C19 1.525(7) . . ?
C20 C21 1.485(7) . . ?
C22 C23 1.519(7) . . ?
C24 C25 1.535(6) . . ?
C26 C27 1.441(8) . . ?
C28 C29 1.476(7) . . ?
C30 C31 1.481(6) . . ?
C20 H21B 1.986(5) . . ?
C21 H20B 1.969(7) . . ?
C26 H27B 1.974(6) . . ?
C26 H27C 1.969(6) . . ?
C27 H26A 1.933(6) . . ?
C27 H26B 1.937(7) . . ?
C29 H28A 1.978(5) . . ?
C29 H28B 1.962(6) . . ?
C31 H30A 1.975(5) . . ?
